data_2235365
loop_
_publ_author_name
'Fettouhi, Mohammed'

_publ_section_title
;
 <i>catena</i>-Poly[[[aqua(1,10-phenanthroline-\k^2^<i>N</i>,<i>N</i>')zinc]-\m-acetylenedicarboxylato-\k^2^<i>O</i>^1^:<i>O</i>^2^]
 monohydrate]
;
_journal_coeditor_code BT5933
_journal_issue 7
_journal_name_full 'Acta Crystallographica Section E'
_journal_page_first m895
_journal_paper_doi 10.1107/S1600536812025068
_journal_volume 68
_journal_year 2012
_chemical_formula_iupac '[Zn (C4 O4) (C12 H8 N2) (H2 O1)], H2 O'
_chemical_formula_moiety 'C16 H10 N2 O5 Zn, H2 O'
_chemical_formula_sum 'C16 H12 N2 O6 Zn'
_chemical_formula_weight 393.65
_chemical_name_systematic
;
<i>catena</i>-Poly[[[aqua(1,10-phenanthroline-\k^2^<i>N</i>,<i>N</i>')zinc]-
\m-acetylenedicarboxylato-\k^2^<i>O</i>^1^:<i>O</i>^2^] monohydrate]
;
_space_group_IT_number 2
_symmetry_cell_setting triclinic
_symmetry_space_group_name_Hall '-P 1'
_symmetry_space_group_name_H-M 'P -1'
_atom_sites_solution_hydrogens geom
_atom_sites_solution_primary direct
_atom_sites_solution_secondary difmap
_audit_creation_method SHELXL-97
_cell_angle_alpha 105.062(2)
_cell_angle_beta 101.287(2)
_cell_angle_gamma 99.131(2)
_cell_formula_units_Z 2
_cell_length_a 7.9592(8)
_cell_length_b 7.9598(8)
_cell_length_c 13.3712(13)
_cell_measurement_reflns_used 6941
_cell_measurement_temperature 296(2)
_cell_measurement_theta_max 28.30
_cell_measurement_theta_min 1.63
_cell_volume 782.30(14)
_computing_cell_refinement 'SAINT (Bruker, 2007)'
_computing_data_collection 'SMART (Bruker, 2007)'
_computing_data_reduction 'SAINT (Bruker, 2007)'
_computing_molecular_graphics 'ORTEP-3 (Farrugia, 1997)'
_computing_publication_material 'PublCIF (Westrip, 2010)'
_computing_structure_refinement 'SHELXL-97 (Sheldrick, 2008)'
_computing_structure_solution 'SHELXS-97 (Sheldrick, 2008)'
_diffrn_ambient_temperature 296(2)
_diffrn_measured_fraction_theta_full 0.985
_diffrn_measured_fraction_theta_max 0.985
_diffrn_measurement_device_type 'Bruker Smart Apex area detector'
_diffrn_measurement_method \w
_diffrn_radiation_monochromator graphite
_diffrn_radiation_source 'normal-focus sealed tube'
_diffrn_radiation_type MoK\a
_diffrn_radiation_wavelength 0.71073
_diffrn_reflns_av_R_equivalents 0.0183
_diffrn_reflns_av_sigmaI/netI 0.0310
_diffrn_reflns_limit_h_max 10
_diffrn_reflns_limit_h_min -10
_diffrn_reflns_limit_k_max 10
_diffrn_reflns_limit_k_min -10
_diffrn_reflns_limit_l_max 17
_diffrn_reflns_limit_l_min -17
_diffrn_reflns_number 6649
_diffrn_reflns_theta_full 27.10
_diffrn_reflns_theta_max 27.10
_diffrn_reflns_theta_min 1.63
_exptl_absorpt_coefficient_mu 1.607
_exptl_absorpt_correction_T_max 0.8958
_exptl_absorpt_correction_T_min 0.5878
_exptl_absorpt_correction_type multi-scan
_exptl_absorpt_process_details 'SADABS; Sheldrick, 1996'
_exptl_crystal_colour yellow
_exptl_crystal_density_diffrn 1.671
_exptl_crystal_density_method 'not measured'
_exptl_crystal_description parallelepiped
_exptl_crystal_F_000 400
_exptl_crystal_size_max 0.37
_exptl_crystal_size_mid 0.14
_exptl_crystal_size_min 0.07
_refine_diff_density_max 0.705
_refine_diff_density_min -0.341
_refine_ls_extinction_method none
_refine_ls_goodness_of_fit_ref 1.143
_refine_ls_hydrogen_treatment mixed
_refine_ls_matrix_type full
_refine_ls_number_parameters 242
_refine_ls_number_reflns 3398
_refine_ls_number_restraints 4
_refine_ls_restrained_S_all 1.142
_refine_ls_R_factor_all 0.0465
_refine_ls_R_factor_gt 0.0414
_refine_ls_shift/su_max 0.001
_refine_ls_shift/su_mean 0.000
_refine_ls_structure_factor_coef Fsqd
_refine_ls_weighting_details 'calc w=1/[\s^2^(Fo^2^)+(0.0449P)^2^+1.0051P] where P=(Fo^2^+2Fc^2^)/3'
_refine_ls_weighting_scheme calc
_refine_ls_wR_factor_gt 0.1081
_refine_ls_wR_factor_ref 0.1106
_reflns_number_gt 3069
_reflns_number_total 3398
_reflns_threshold_expression >2\s(I)
_cod_data_source_file bt5933.cif
_cod_data_source_block I
_cod_original_cell_volume 782.30(13)
_cod_database_code 2235365
_cod_database_fobs_code 2235365

loop_
_symmetry_equiv_pos_as_xyz
'x, y, z'
'-x, -y, -z'

loop_
_atom_site_type_symbol
_atom_site_label
_atom_site_fract_x
_atom_site_fract_y
_atom_site_fract_z
_atom_site_U_iso_or_equiv
_atom_site_adp_type
_atom_site_calc_flag
_atom_site_refinement_flags
_atom_site_occupancy
_atom_site_symmetry_multiplicity
Zn Zn1 0.23205(5) 0.62227(5) 0.17319(3) 0.02899(13) Uani d . 1 1
N N1 0.4701(4) 0.5448(4) 0.2254(2) 0.0364(6) Uani d . 1 1
N N2 0.2790(4) 0.7239(4) 0.3405(2) 0.0339(6) Uani d . 1 1
O O1 0.3084(3) 0.7402(4) 0.0701(2) 0.0472(7) Uani d . 1 1
O O2 0.5273(5) 0.9248(5) 0.1989(2) 0.0753(11) Uani d . 1 1
O O3 0.1288(3) 0.3764(3) 0.06832(19) 0.0386(5) Uani d . 1 1
O O4 0.0871(4) 0.2719(3) 0.2021(2) 0.0481(6) Uani d . 1 1
O O5 -0.0117(4) 0.6855(4) 0.1476(2) 0.0440(6) Uani d D 1 1
O O6 0.9009(5) -0.0096(5) 0.2544(3) 0.0570(8) Uani d D 1 1
C C1 0.4810(5) 0.9623(5) 0.0304(3) 0.0432(8) Uani d . 1 1
C C2 0.4356(5) 0.8714(5) 0.1069(3) 0.0417(8) Uani d . 1 1
C C3 0.1800(6) 0.8060(5) 0.3967(3) 0.0439(8) Uani d . 1 1
H H3 0.0747 0.8234 0.3609 0.053 Uiso calc R 1 1
C C4 0.2293(7) 0.8677(6) 0.5091(3) 0.0588(12) Uani d . 1 1
H H4 0.1567 0.9244 0.5464 0.071 Uiso calc R 1 1
C C5 0.3816(7) 0.8450(6) 0.5629(3) 0.0622(13) Uani d . 1 1
H H5 0.4151 0.8868 0.6371 0.075 Uiso calc R 1 1
C C6 0.4893(6) 0.7575(5) 0.5058(3) 0.0488(10) Uani d . 1 1
C C7 0.6539(7) 0.7268(7) 0.5552(4) 0.0673(15) Uani d . 1 1
H H7 0.6943 0.7677 0.6293 0.081 Uiso calc R 1 1
C C8 0.7501(6) 0.6408(7) 0.4972(4) 0.0674(14) Uani d . 1 1
H H8 0.8569 0.6246 0.5319 0.081 Uiso calc R 1 1
C C9 0.6940(5) 0.5727(6) 0.3829(4) 0.0519(10) Uani d . 1 1
C C10 0.7835(6) 0.4750(6) 0.3164(5) 0.0639(13) Uani d . 1 1
H H10 0.8896 0.4513 0.3461 0.077 Uiso calc R 1 1
C C11 0.7161(6) 0.4151(6) 0.2092(5) 0.0620(12) Uani d . 1 1
H H11 0.7741 0.3486 0.1650 0.074 Uiso calc R 1 1
C C12 0.5598(5) 0.4544(5) 0.1665(3) 0.0469(9) Uani d . 1 1
H H12 0.5159 0.4152 0.0926 0.056 Uiso calc R 1 1
C C13 0.5344(4) 0.6041(5) 0.3325(3) 0.0366(7) Uani d . 1 1
C C14 0.4315(5) 0.6990(4) 0.3941(3) 0.0366(8) Uani d . 1 1
C C15 0.0839(4) 0.2526(4) 0.1076(3) 0.0341(7) Uani d . 1 1
C C16 0.0234(5) 0.0720(4) 0.0302(3) 0.0356(7) Uani d . 1 1
H H1W -0.051(5) 0.662(6) 0.0818(16) 0.045(12) Uiso d D 1 1
H H2W -0.029(6) 0.775(4) 0.188(3) 0.066(15) Uiso d D 1 1
H H3W 0.795(3) -0.030(8) 0.226(4) 0.079(19) Uiso d D 1 1
H H4W 0.946(6) 0.084(4) 0.242(4) 0.067(16) Uiso d D 1 1

loop_
_atom_site_aniso_label
_atom_site_aniso_U_11
_atom_site_aniso_U_22
_atom_site_aniso_U_33
_atom_site_aniso_U_12
_atom_site_aniso_U_13
_atom_site_aniso_U_23
Zn1 0.0351(2) 0.0266(2) 0.02205(19) 0.00242(14) 0.00536(14) 0.00573(13)
N1 0.0358(15) 0.0368(15) 0.0382(15) 0.0069(12) 0.0095(12) 0.0146(12)
N2 0.0412(15) 0.0308(14) 0.0261(13) 0.0017(12) 0.0073(11) 0.0071(11)
O1 0.0449(15) 0.0527(16) 0.0448(15) -0.0046(12) 0.0066(12) 0.0288(13)
O2 0.108(3) 0.063(2) 0.0341(16) -0.0223(19) 0.0131(16) 0.0070(14)
O3 0.0461(14) 0.0252(11) 0.0342(12) -0.0001(10) -0.0009(10) 0.0041(9)
O4 0.0627(17) 0.0410(14) 0.0359(14) 0.0072(12) 0.0133(12) 0.0057(11)
O5 0.0486(15) 0.0492(16) 0.0330(14) 0.0156(12) 0.0073(12) 0.0096(12)
O6 0.068(2) 0.057(2) 0.0536(18) 0.0196(17) 0.0231(17) 0.0201(15)
C1 0.048(2) 0.0378(19) 0.040(2) -0.0027(16) 0.0129(16) 0.0109(15)
C2 0.057(2) 0.0356(19) 0.0361(19) 0.0063(16) 0.0198(17) 0.0130(15)
C3 0.057(2) 0.0379(19) 0.0354(19) 0.0064(16) 0.0171(17) 0.0071(15)
C4 0.089(3) 0.050(2) 0.037(2) 0.007(2) 0.029(2) 0.0050(18)
C5 0.104(4) 0.046(2) 0.0228(18) -0.006(2) 0.006(2) 0.0065(16)
C6 0.068(3) 0.0359(19) 0.0285(18) -0.0112(18) -0.0038(17) 0.0108(15)
C7 0.081(3) 0.056(3) 0.042(2) -0.015(2) -0.022(2) 0.021(2)
C8 0.053(3) 0.066(3) 0.068(3) -0.003(2) -0.022(2) 0.032(3)
C9 0.037(2) 0.049(2) 0.066(3) -0.0021(17) -0.0050(18) 0.031(2)
C10 0.037(2) 0.061(3) 0.100(4) 0.015(2) 0.006(2) 0.040(3)
C11 0.046(2) 0.060(3) 0.091(4) 0.021(2) 0.026(2) 0.030(3)
C12 0.048(2) 0.049(2) 0.049(2) 0.0166(18) 0.0177(18) 0.0167(18)
C13 0.0350(17) 0.0340(17) 0.0381(18) -0.0008(14) 0.0018(14) 0.0166(14)
C14 0.0439(19) 0.0299(16) 0.0289(16) -0.0066(14) 0.0013(14) 0.0115(13)
C15 0.0310(16) 0.0267(16) 0.0371(18) 0.0055(13) 0.0023(13) 0.0017(13)
C16 0.0385(18) 0.0290(15) 0.0378(18) 0.0061(13) 0.0084(14) 0.0091(13)

loop_
_atom_type_symbol
_atom_type_description
_atom_type_scat_dispersion_real
_atom_type_scat_dispersion_imag
_atom_type_scat_source
C C 0.0033 0.0016 'International Tables Vol C Tables 4.2.6.8 and 6.1.1.4'
H H 0.0000 0.0000 'International Tables Vol C Tables 4.2.6.8 and 6.1.1.4'
N N 0.0061 0.0033 'International Tables Vol C Tables 4.2.6.8 and 6.1.1.4'
O O 0.0106 0.0060 'International Tables Vol C Tables 4.2.6.8 and 6.1.1.4'
Zn Zn 0.2839 1.4301 'International Tables Vol C Tables 4.2.6.8 and 6.1.1.4'

loop_
_geom_angle_atom_site_label_1
_geom_angle_atom_site_label_2
_geom_angle_atom_site_label_3
_geom_angle_site_symmetry_1
_geom_angle
O1 Zn1 O3 . 97.23(11)
O1 Zn1 O5 . 92.99(11)
O3 Zn1 O5 . 90.36(11)
O1 Zn1 N2 . 129.20(11)
O3 Zn1 N2 . 133.15(10)
O5 Zn1 N2 . 92.75(11)
O1 Zn1 N1 . 97.80(11)
O3 Zn1 N1 . 90.77(11)
O5 Zn1 N1 . 168.92(11)
N2 Zn1 N1 . 78.48(11)
C12 N1 C13 . 118.7(3)
C12 N1 Zn1 . 128.1(3)
C13 N1 Zn1 . 113.2(2)
C3 N2 C14 . 118.2(3)
C3 N2 Zn1 . 128.4(3)
C14 N2 Zn1 . 113.4(2)
C2 O1 Zn1 . 117.2(2)
C15 O3 Zn1 . 116.4(2)
Zn1 O5 H1W . 108(3)
Zn1 O5 H2W . 120(4)
H1W O5 H2W . 119(5)
H3W O6 H4W . 105(5)
C1 C1 C2 2_675 179.1(5)
O2 C2 O1 . 125.8(3)
O2 C2 C1 . 118.4(3)
O1 C2 C1 . 115.8(3)
N2 C3 C4 . 121.9(4)
N2 C3 H3 . 119.0
C4 C3 H3 . 119.0
C5 C4 C3 . 120.1(4)
C5 C4 H4 . 119.9
C3 C4 H4 . 119.9
C4 C5 C6 . 119.4(4)
C4 C5 H5 . 120.3
C6 C5 H5 . 120.3
C14 C6 C5 . 117.3(4)
C14 C6 C7 . 118.9(4)
C5 C6 C7 . 123.8(4)
C8 C7 C6 . 121.4(4)
C8 C7 H7 . 119.3
C6 C7 H7 . 119.3
C7 C8 C9 . 122.0(4)
C7 C8 H8 . 119.0
C9 C8 H8 . 119.0
C10 C9 C13 . 116.8(4)
C10 C9 C8 . 125.6(4)
C13 C9 C8 . 117.6(4)
C11 C10 C9 . 120.3(4)
C11 C10 H10 . 119.9
C9 C10 H10 . 119.9
C10 C11 C12 . 119.0(4)
C10 C11 H11 . 120.5
C12 C11 H11 . 120.5
N1 C12 C11 . 123.1(4)
N1 C12 H12 . 118.4
C11 C12 H12 . 118.4
N1 C13 C9 . 122.1(4)
N1 C13 C14 . 117.1(3)
C9 C13 C14 . 120.8(4)
N2 C14 C6 . 123.0(4)
N2 C14 C13 . 117.8(3)
C6 C14 C13 . 119.3(3)
O4 C15 O3 . 125.6(3)
O4 C15 C16 . 119.3(3)
O3 C15 C16 . 115.2(3)
C16 C16 C15 2 179.1(5)

loop_
_geom_bond_atom_site_label_1
_geom_bond_atom_site_label_2
_geom_bond_site_symmetry_2
_geom_bond_distance
Zn1 O1 . 1.992(2)
Zn1 O3 . 2.021(2)
Zn1 O5 . 2.067(3)
Zn1 N2 . 2.106(3)
Zn1 N1 . 2.129(3)
N1 C12 . 1.318(5)
N1 C13 . 1.349(4)
N2 C3 . 1.324(5)
N2 C14 . 1.354(4)
O1 C2 . 1.249(4)
O2 C2 . 1.227(5)
O3 C15 . 1.267(4)
O4 C15 . 1.227(4)
O5 H1W . 0.834(19)
O5 H2W . 0.829(19)
O6 H3W . 0.826(19)
O6 H4W . 0.849(19)
C1 C1 2_675 1.185(7)
C1 C2 . 1.465(5)
C3 C4 . 1.406(5)
C3 H3 . 0.9300
C4 C5 . 1.347(7)
C4 H4 . 0.9300
C5 C6 . 1.404(7)
C5 H5 . 0.9300
C6 C14 . 1.400(5)
C6 C7 . 1.435(7)
C7 C8 . 1.335(8)
C7 H7 . 0.9300
C8 C9 . 1.433(7)
C8 H8 . 0.9300
C9 C10 . 1.403(7)
C9 C13 . 1.408(5)
C10 C11 . 1.353(7)
C10 H10 . 0.9300
C11 C12 . 1.382(6)
C11 H11 . 0.9300
C12 H12 . 0.9300
C13 C14 . 1.435(5)
C15 C16 . 1.477(4)
C16 C16 2 1.171(7)

loop_
_geom_hbond_atom_site_label_D
_geom_hbond_atom_site_label_H
_geom_hbond_atom_site_label_A
_geom_hbond_site_symmetry_A
_geom_hbond_distance_DH
_geom_hbond_distance_HA
_geom_hbond_distance_DA
_geom_hbond_angle_DHA
_geom_hbond_publ_flag
O5 H1W O3 2_565 0.834(19) 1.91(2) 2.741(4) 176(4) y
O5 H2W O6 1_465 0.829(19) 1.93(2) 2.746(4) 167(5) y
O6 H3W O2 1_545 0.826(19) 2.04(3) 2.847(5) 164(6) y
O6 H4W O4 1_655 0.849(19) 1.97(2) 2.806(4) 168(5) y
